data_4118836
loop_
_publ_author_name
'Masaki Horie'
'Yuji Suzaki'
'Daisuke Hashizume'
'Tomoko Abe'
'Tiendi Wu'
'Takafumi Sassa'
'Takuya Hosokai'
'Kohtaro Osakada'

_publ_section_title
;
 Thermally-Induced Phase Transition of Pseudorotaxane Crystals: Changes in
 Conformation and Interaction of the Molecules and Optical Properties of
 the Crystals
;
_journal_name_full 'Journal of the American Chemical Society'
_journal_page_first 17932
_journal_page_last 17944
_journal_paper_doi 10.1021/ja304406c
_journal_volume 134
_journal_year 2012
_chemical_formula_moiety 'C43 H54 As F6 Fe N O8 '
_chemical_formula_sum 'C43 H54 As F6 Fe N O8'
_chemical_formula_weight 957.66
_space_group_IT_number 2
_symmetry_cell_setting triclinic
_symmetry_Int_Tables_number 2
_symmetry_space_group_name_Hall '-P 1'
_symmetry_space_group_name_H-M 'P -1'
_cell_angle_alpha 85.696(4)
_cell_angle_beta 87.424(5)
_cell_angle_gamma 88.937(4)
_cell_formula_units_Z 2
_cell_length_a 10.1083(15)
_cell_length_b 11.6133(17)
_cell_length_c 17.984(2)
_cell_measurement_reflns_used 6220
_cell_measurement_temperature 113.1
_cell_measurement_theta_max 27.5
_cell_measurement_theta_min 3.5
_cell_volume 2102.8(5)
_computing_cell_refinement CrystalClear
_computing_data_collection CrystalClear
_computing_data_reduction CrystalStructure
_computing_publication_material 'CrystalStructure 3.7.0'
_computing_structure_refinement CRYSTALS
_computing_structure_solution SIR92
_diffrn_detector_area_resol_mean 7.31
_diffrn_measured_fraction_theta_full 0.922
_diffrn_measured_fraction_theta_max 0.922
_diffrn_measurement_device_type 'Rigaku Saturn'
_diffrn_measurement_method \w
_diffrn_radiation_type 'Mo K\a'
_diffrn_radiation_wavelength 0.71070
_diffrn_reflns_av_R_equivalents 0.023
_diffrn_reflns_limit_h_max 13
_diffrn_reflns_limit_h_min -12
_diffrn_reflns_limit_k_max 15
_diffrn_reflns_limit_k_min -15
_diffrn_reflns_limit_l_max 22
_diffrn_reflns_limit_l_min -23
_diffrn_reflns_number 15419
_diffrn_reflns_theta_full 27.48
_diffrn_reflns_theta_max 27.48
_exptl_absorpt_coefficient_mu 1.220
_exptl_absorpt_correction_T_max 0.784
_exptl_absorpt_correction_T_min 0.670
_exptl_absorpt_correction_type multi-scan
_exptl_absorpt_process_details 'Jacobson, R. (1998) Private communication'
_exptl_crystal_colour yellow
_exptl_crystal_density_diffrn 1.512
_exptl_crystal_description prism
_exptl_crystal_F_000 992.00
_exptl_crystal_size_max 0.20
_exptl_crystal_size_mid 0.20
_exptl_crystal_size_min 0.20
_refine_diff_density_max 0.78
_refine_diff_density_min -0.36
_refine_ls_extinction_method none
_refine_ls_goodness_of_fit_ref 0.606
_refine_ls_hydrogen_treatment refall
_refine_ls_number_parameters 595
_refine_ls_number_reflns 7360
_refine_ls_R_factor_gt 0.0288
_refine_ls_shift/su_max 0.0000
_refine_ls_structure_factor_coef F
_refine_ls_weighting_details 'w = 1/[0.0010Fo^2^ + 3.0000\s(Fo^2^) + 0.5000]'
_refine_ls_weighting_scheme calc
_refine_ls_wR_factor_ref 0.0374
_reflns_number_gt 7334
_reflns_number_total 8883
_reflns_threshold_expression F^2^>2.0\s(F^2^)
_cod_data_source_file ja304406c_si_006.cif
_cod_data_source_block '__abe331a'
_cod_original_cell_volume 2102.9(5)
_cod_original_formula_sum 'C43 H54 As F6 Fe N O8 '
_cod_database_code 4118836

loop_
_symmetry_equiv_pos_site_id
_symmetry_equiv_pos_as_xyz
1 +X,+Y,+Z
2 -X,-Y,-Z

loop_
_atom_site_label
_atom_site_type_symbol
_atom_site_fract_x
_atom_site_fract_y
_atom_site_fract_z
_atom_site_U_iso_or_equiv
_atom_site_adp_type
_atom_site_occupancy
_atom_site_symmetry_multiplicity
_atom_site_calc_flag
_atom_site_refinement_flags
As(1) As 0.08898(2) 0.76726(2) 1.264800(10) 0.01744(5) Uani 1.00 1 d .
Fe(1) Fe 0.33094(3) 0.86890(2) 0.924270(10) 0.01607(6) Uani 1.00 1 d .
F(1) F -0.06411(12) 0.71917(11) 1.29829(6) 0.0304(3) Uani 1.00 1 d .
F(2) F 0.16202(12) 0.65148(10) 1.31365(6) 0.0301(3) Uani 1.00 1 d .
F(3) F 0.07923(12) 0.68619(11) 1.18914(6) 0.0317(3) Uani 1.00 1 d .
F(4) F 0.01636(12) 0.88300(11) 1.21683(8) 0.0367(3) Uani 1.00 1 d .
F(5) F 0.09899(12) 0.84775(11) 1.34119(6) 0.0327(3) Uani 1.00 1 d .
F(6) F 0.24259(11) 0.81500(10) 1.23285(6) 0.0272(3) Uani 1.00 1 d .
O(1) O 0.07810(12) 0.67017(11) 0.72074(6) 0.0185(3) Uani 1.00 1 d .
O(2) O 0.21424(12) 0.54154(11) 0.84746(8) 0.0187(3) Uani 1.00 1 d .
O(3) O 0.47946(12) 0.46095(11) 0.81331(6) 0.0181(3) Uani 1.00 1 d .
O(4) O 0.69460(12) 0.60820(11) 0.84767(6) 0.0185(3) Uani 1.00 1 d .
O(5) O 0.74827(12) 0.80147(11) 0.77350(6) 0.0190(3) Uani 1.00 1 d .
O(6) O 0.62403(12) 0.90253(11) 0.63666(8) 0.0197(3) Uani 1.00 1 d .
O(7) O 0.37245(12) 1.00728(12) 0.66126(8) 0.0235(3) Uani 1.00 1 d .
O(8) O 0.14810(12) 0.86127(11) 0.64279(8) 0.0202(3) Uani 1.00 1 d .
N(1) N 0.41078(14) 0.75871(12) 0.69671(8) 0.0156(3) Uani 1.00 1 d .
C(1) C 0.4690(2) 0.80514(18) 0.99674(11) 0.0244(5) Uani 1.00 1 d .
C(2) C 0.3769(2) 0.87873(18) 1.03353(11) 0.0240(5) Uani 1.00 1 d .
C(3) C 0.2484(2) 0.83232(18) 1.02968(11) 0.0246(5) Uani 1.00 1 d .
C(4) C 0.2610(2) 0.73081(18) 0.99043(11) 0.0253(5) Uani 1.00 1 d .
C(5) C 0.3966(2) 0.71412(17) 0.96995(11) 0.0252(5) Uani 1.00 1 d .
C(6) C 0.43415(19) 0.94981(16) 0.83582(10) 0.0189(4) Uani 1.00 1 d .
C(7) C 0.3469(2) 1.02965(16) 0.86882(11) 0.0225(4) Uani 1.00 1 d .
C(8) C 0.2159(2) 0.98927(17) 0.86642(11) 0.0214(4) Uani 1.00 1 d .
C(9) C 0.22131(19) 0.88304(16) 0.83143(10) 0.0183(4) Uani 1.00 1 d .
C(10) C 0.35724(18) 0.85716(14) 0.81284(10) 0.0158(4) Uani 1.00 1 d .
C(11) C 0.40791(19) 0.74952(16) 0.78114(10) 0.0170(4) Uani 1.00 1 d .
C(12) C 0.4355(2) 0.64301(17) 0.66641(11) 0.0249(5) Uani 1.00 1 d .
C(13) C 0.4561(2) 0.65111(16) 0.58297(11) 0.0205(4) Uani 1.00 1 d .
C(14) C 0.3494(2) 0.65607(19) 0.53661(12) 0.0283(5) Uani 1.00 1 d .
C(15) C 0.3688(2) 0.6660(2) 0.45980(12) 0.0308(5) Uani 1.00 1 d .
C(16) C 0.4950(2) 0.66768(17) 0.42670(12) 0.0249(5) Uani 1.00 1 d .
C(17) C 0.6017(2) 0.65970(18) 0.47301(12) 0.0247(5) Uani 1.00 1 d .
C(18) C 0.5826(2) 0.65264(17) 0.55002(11) 0.0230(5) Uani 1.00 1 d .
C(19) C 0.5180(2) 0.6777(2) 0.34328(12) 0.0371(6) Uani 1.00 1 d .
C(20) C 0.07382(18) 0.78555(17) 0.60677(11) 0.0187(4) Uani 1.00 1 d .
C(21) C 0.03879(19) 0.80320(19) 0.53308(11) 0.0234(5) Uani 1.00 1 d .
C(22) C -0.0314(2) 0.72001(19) 0.50021(12) 0.0264(5) Uani 1.00 1 d .
C(23) C -0.0675(2) 0.61992(19) 0.54106(12) 0.0251(5) Uani 1.00 1 d .
C(24) C -0.03407(19) 0.60067(17) 0.61542(11) 0.0210(4) Uani 1.00 1 d .
C(25) C 0.03737(18) 0.68290(16) 0.64870(10) 0.0175(4) Uani 1.00 1 d .
C(26) C 0.02436(18) 0.57212(16) 0.76528(11) 0.0186(4) Uani 1.00 1 d .
C(27) C 0.07642(18) 0.56886(17) 0.84274(11) 0.0193(4) Uani 1.00 1 d .
C(28) C 0.24817(19) 0.42760(16) 0.82866(12) 0.0234(5) Uani 1.00 1 d .
C(29) C 0.38330(19) 0.39471(17) 0.85592(12) 0.0253(5) Uani 1.00 1 d .
C(30) C 0.61240(18) 0.42417(16) 0.82777(11) 0.0187(4) Uani 1.00 1 d .
C(31) C 0.67497(19) 0.49476(14) 0.88338(11) 0.0181(4) Uani 1.00 1 d .
C(32) C 0.76027(17) 0.68561(16) 0.88583(11) 0.0169(4) Uani 1.00 1 d .
C(33) C 0.80165(19) 0.66510(17) 0.95825(11) 0.0204(4) Uani 1.00 1 d .
C(34) C 0.8697(2) 0.75103(19) 0.99106(12) 0.0273(5) Uani 1.00 1 d .
C(35) C 0.8944(2) 0.85503(19) 0.95182(12) 0.0287(5) Uani 1.00 1 d .
C(36) C 0.8539(2) 0.87652(17) 0.87890(12) 0.0238(5) Uani 1.00 1 d .
C(37) C 0.78861(18) 0.79098(16) 0.84547(11) 0.0179(4) Uani 1.00 1 d .
C(38) C 0.80061(18) 0.89676(16) 0.72659(11) 0.0184(4) Uani 1.00 1 d .
C(39) C 0.76183(18) 0.88101(16) 0.64825(11) 0.0182(4) Uani 1.00 1 d .
C(40) C 0.59446(19) 1.02106(17) 0.61531(12) 0.0242(5) Uani 1.00 1 d .
C(41) C 0.4507(2) 1.02826(18) 0.59529(12) 0.0255(5) Uani 1.00 1 d .
C(42) C 0.23828(19) 1.04683(17) 0.65609(12) 0.0235(5) Uani 1.00 1 d .
C(43) C 0.15801(19) 0.97724(17) 0.60797(12) 0.0229(4) Uani 1.00 1 d .
H(1) H 0.3280 0.7888 0.6805 0.019 Uiso 1.00 1 c R
H(2) H 0.4794 0.8095 0.6784 0.019 Uiso 1.00 1 c R
H(3) H 0.5619 0.8156 0.9907 0.029 Uiso 1.00 1 c R
H(4) H 0.3978 0.9472 1.0560 0.029 Uiso 1.00 1 c R
H(5) H 0.1681 0.8645 1.0491 0.029 Uiso 1.00 1 c R
H(6) H 0.1904 0.6829 0.9793 0.030 Uiso 1.00 1 c R
H(7) H 0.4330 0.6527 0.9432 0.030 Uiso 1.00 1 c R
H(8) H 0.5278 0.9556 0.8305 0.023 Uiso 1.00 1 c R
H(9) H 0.3719 1.0980 0.8901 0.027 Uiso 1.00 1 c R
H(10) H 0.1382 1.0256 0.8859 0.026 Uiso 1.00 1 c R
H(11) H 0.1477 0.8369 0.8227 0.022 Uiso 1.00 1 c R
H(12) H 0.3520 0.6877 0.7990 0.020 Uiso 1.00 1 c R
H(13) H 0.4952 0.7339 0.7971 0.020 Uiso 1.00 1 c R
H(14) H 0.5125 0.6091 0.6879 0.030 Uiso 1.00 1 c R
H(15) H 0.3615 0.5954 0.6799 0.030 Uiso 1.00 1 c R
H(16) H 0.2620 0.6521 0.5583 0.034 Uiso 1.00 1 c R
H(17) H 0.2944 0.6719 0.4292 0.038 Uiso 1.00 1 c R
H(18) H 0.6891 0.6591 0.4513 0.030 Uiso 1.00 1 c R
H(19) H 0.6570 0.6488 0.5806 0.028 Uiso 1.00 1 c R
H(20) H 0.5223 0.6029 0.3252 0.046 Uiso 1.00 1 c R
H(21) H 0.5989 0.7162 0.3307 0.046 Uiso 1.00 1 c R
H(22) H 0.4471 0.7207 0.3213 0.046 Uiso 1.00 1 c R
H(23) H 0.0635 0.8725 0.5049 0.027 Uiso 1.00 1 c R
H(24) H -0.0544 0.7325 0.4496 0.032 Uiso 1.00 1 c R
H(25) H -0.1158 0.5634 0.5186 0.030 Uiso 1.00 1 c R
H(26) H -0.0599 0.5314 0.6434 0.025 Uiso 1.00 1 c R
H(27) H -0.0696 0.5779 0.7678 0.022 Uiso 1.00 1 c R
H(28) H 0.0510 0.5033 0.7430 0.022 Uiso 1.00 1 c R
H(29) H 0.0284 0.5126 0.8735 0.023 Uiso 1.00 1 c R
H(30) H 0.0611 0.6428 0.8611 0.023 Uiso 1.00 1 c R
H(31) H 0.1848 0.3753 0.8516 0.028 Uiso 1.00 1 c R
H(32) H 0.2487 0.4242 0.7760 0.028 Uiso 1.00 1 c R
H(33) H 0.4004 0.3150 0.8506 0.030 Uiso 1.00 1 c R
H(34) H 0.3870 0.4098 0.9070 0.030 Uiso 1.00 1 c R
H(35) H 0.6115 0.3457 0.8469 0.022 Uiso 1.00 1 c R
H(36) H 0.6640 0.4310 0.7822 0.022 Uiso 1.00 1 c R
H(37) H 0.7575 0.4613 0.8973 0.021 Uiso 1.00 1 c R
H(38) H 0.6178 0.4988 0.9265 0.021 Uiso 1.00 1 c R
H(39) H 0.7839 0.5933 0.9854 0.024 Uiso 1.00 1 c R
H(40) H 0.8978 0.7372 1.0407 0.033 Uiso 1.00 1 c R
H(41) H 0.9399 0.9130 0.9746 0.035 Uiso 1.00 1 c R
H(42) H 0.8713 0.9486 0.8520 0.028 Uiso 1.00 1 c R
H(43) H 0.7644 0.9673 0.7426 0.022 Uiso 1.00 1 c R
H(44) H 0.8943 0.8975 0.7286 0.022 Uiso 1.00 1 c R
H(45) H 0.7825 0.8037 0.6376 0.021 Uiso 1.00 1 c R
H(46) H 0.8117 0.9325 0.6148 0.021 Uiso 1.00 1 c R
H(47) H 0.6070 1.0671 0.6559 0.029 Uiso 1.00 1 c R
H(48) H 0.6502 1.0476 0.5738 0.028 Uiso 1.00 1 c R
H(49) H 0.4346 0.9710 0.5619 0.030 Uiso 1.00 1 c R
H(50) H 0.4303 1.1024 0.5724 0.030 Uiso 1.00 1 c R
H(51) H 0.1977 1.0426 0.7049 0.028 Uiso 1.00 1 c R
H(52) H 0.2384 1.1249 0.6360 0.028 Uiso 1.00 1 c R
H(53) H 0.2008 0.9753 0.5599 0.026 Uiso 1.00 1 c R
H(54) H 0.0721 1.0108 0.6032 0.027 Uiso 1.00 1 c R

loop_
_atom_site_aniso_label
_atom_site_aniso_U_11
_atom_site_aniso_U_22
_atom_site_aniso_U_33
_atom_site_aniso_U_12
_atom_site_aniso_U_13
_atom_site_aniso_U_23
As(1) 0.01757(10) 0.01423(10) 0.02032(11) 0.00026(6) 0.00001(8) -0.00062(6)
Fe(1) 0.01910(13) 0.01668(12) 0.01233(12) 0.00194(10) -0.00352(10) 0.00068(10)
F(1) 0.0219(5) 0.0276(6) 0.0411(7) -0.0056(5) 0.0068(5) -0.0032(5)
F(2) 0.0339(6) 0.0203(5) 0.0354(7) 0.0023(5) -0.0069(5) 0.0058(5)
F(3) 0.0375(7) 0.0340(7) 0.0250(6) -0.0096(5) 0.0001(5) -0.0099(5)
F(4) 0.0306(7) 0.0272(6) 0.0500(8) 0.0044(5) -0.0081(6) 0.0138(5)
F(5) 0.0414(7) 0.0265(6) 0.0313(7) -0.0073(5) 0.0062(5) -0.0123(5)
F(6) 0.0203(5) 0.0242(6) 0.0368(7) -0.0035(4) 0.0053(5) -0.0032(5)
O(1) 0.0188(6) 0.0182(6) 0.0182(6) -0.0032(5) -0.0034(5) 0.0026(5)
O(2) 0.0151(6) 0.0186(6) 0.0224(7) 0.0001(5) -0.0019(5) 0.0001(5)
O(3) 0.0161(6) 0.0171(6) 0.0203(6) 0.0005(5) -0.0002(5) 0.0038(5)
O(4) 0.0211(6) 0.0139(6) 0.0203(6) -0.0026(5) -0.0040(5) 0.0028(5)
O(5) 0.0212(6) 0.0162(6) 0.0194(6) -0.0052(5) -0.0036(5) 0.0037(5)
O(6) 0.0141(6) 0.0154(6) 0.0288(7) -0.0002(5) -0.0021(5) 0.0046(5)
O(7) 0.0206(7) 0.0210(7) 0.0278(7) 0.0027(5) 0.0011(5) 0.0034(5)
O(8) 0.0192(6) 0.0175(6) 0.0231(7) -0.0014(5) -0.0034(5) 0.0052(5)
N(1) 0.0168(7) 0.0138(7) 0.0157(7) 0.0010(5) 0.0002(6) 0.0005(5)
C(1) 0.0241(10) 0.0309(11) 0.0176(9) 0.0063(8) -0.0075(8) 0.0039(8)
C(2) 0.0305(11) 0.0278(10) 0.0142(9) 0.0027(8) -0.0072(8) -0.0008(7)
C(3) 0.0261(10) 0.0326(11) 0.0141(9) 0.0040(8) -0.0006(8) 0.0036(8)
C(4) 0.0331(11) 0.0240(10) 0.0180(9) -0.0051(8) -0.0049(8) 0.0068(7)
C(5) 0.0383(12) 0.0199(9) 0.0165(9) 0.0085(8) -0.0041(8) 0.0033(7)
C(6) 0.0216(9) 0.0197(9) 0.0153(8) -0.0045(7) -0.0034(7) 0.0023(7)
C(7) 0.0354(11) 0.0149(8) 0.0177(9) -0.0008(8) -0.0088(8) 0.0009(7)
C(8) 0.0272(10) 0.0194(9) 0.0175(9) 0.0077(7) -0.0050(8) 0.0007(7)
C(9) 0.0198(9) 0.0206(9) 0.0148(8) 0.0009(7) -0.0045(7) 0.0000(7)
C(10) 0.0182(9) 0.0163(8) 0.0127(8) -0.0015(7) -0.0030(7) 0.0027(6)
C(11) 0.0180(8) 0.0175(8) 0.0150(8) -0.0010(7) -0.0015(7) 0.0026(6)
C(12) 0.0359(11) 0.0156(9) 0.0226(10) 0.0043(8) 0.0024(8) -0.0009(7)
C(13) 0.0288(10) 0.0119(8) 0.0208(9) 0.0048(7) 0.0009(8) -0.0033(7)
C(14) 0.0218(10) 0.0308(11) 0.0331(11) 0.0052(8) 0.0000(9) -0.0094(9)
C(15) 0.0263(11) 0.0365(12) 0.0316(11) 0.0098(9) -0.0106(9) -0.0121(9)
C(16) 0.0349(11) 0.0194(9) 0.0214(10) 0.0057(8) -0.0031(8) -0.0081(7)
C(17) 0.0243(10) 0.0263(10) 0.0237(10) -0.0001(8) 0.0014(8) -0.0041(8)
C(18) 0.0229(10) 0.0237(10) 0.0231(10) -0.0008(8) -0.0040(8) -0.0037(8)
C(19) 0.0486(14) 0.0391(13) 0.0248(11) 0.0060(11) -0.0049(10) -0.0109(9)
C(20) 0.0126(8) 0.0232(9) 0.0199(9) 0.0027(7) -0.0004(7) -0.0002(7)
C(21) 0.0167(9) 0.0319(11) 0.0202(9) 0.0038(8) 0.0010(7) 0.0058(8)
C(22) 0.0202(10) 0.0404(12) 0.0185(9) 0.0068(8) -0.0023(8) -0.0024(8)
C(23) 0.0205(9) 0.0295(10) 0.0264(10) 0.0047(8) -0.0054(8) -0.0075(8)
C(24) 0.0184(9) 0.0210(9) 0.0239(10) 0.0029(7) -0.0026(7) -0.0023(7)
C(25) 0.0123(8) 0.0223(9) 0.0176(9) 0.0037(7) -0.0007(7) -0.0008(7)
C(26) 0.0160(8) 0.0175(9) 0.0218(9) -0.0029(7) -0.0008(7) 0.0020(7)
C(27) 0.0152(8) 0.0208(9) 0.0213(9) -0.0005(7) 0.0018(7) 0.0016(7)
C(28) 0.0199(9) 0.0169(9) 0.0328(11) -0.0037(7) 0.0007(8) 0.0034(8)
C(29) 0.0227(10) 0.0207(9) 0.0304(11) -0.0001(8) 0.0009(8) 0.0103(8)
C(30) 0.0178(9) 0.0142(8) 0.0237(9) 0.0028(7) 0.0018(7) -0.0006(7)
C(31) 0.0187(9) 0.0143(8) 0.0202(9) 0.0017(7) -0.0006(7) 0.0047(7)
C(32) 0.0122(8) 0.0185(9) 0.0201(9) 0.0013(6) 0.0001(7) -0.0028(7)
C(33) 0.0200(9) 0.0213(9) 0.0192(9) -0.0010(7) 0.0024(7) 0.0015(7)
C(34) 0.0290(11) 0.0354(11) 0.0177(9) -0.0037(9) -0.0020(8) -0.0020(8)
C(35) 0.0326(11) 0.0294(11) 0.0253(10) -0.0103(9) -0.0035(9) -0.0068(8)
C(36) 0.0261(10) 0.0205(9) 0.0249(10) -0.0047(8) -0.0001(8) -0.0019(8)
C(37) 0.0141(8) 0.0200(9) 0.0193(9) 0.0007(7) 0.0012(7) -0.0006(7)
C(38) 0.0170(8) 0.0164(8) 0.0214(9) -0.0032(7) -0.0002(7) 0.0024(7)
C(39) 0.0144(8) 0.0188(9) 0.0208(9) 0.0005(7) 0.0001(7) 0.0015(7)
C(40) 0.0200(9) 0.0182(9) 0.0330(11) -0.0027(7) -0.0017(8) 0.0080(8)
C(41) 0.0255(10) 0.0235(10) 0.0262(10) 0.0021(8) -0.0019(8) 0.0057(8)
C(42) 0.0198(9) 0.0174(9) 0.0317(11) 0.0031(7) 0.0031(8) 0.0039(8)
C(43) 0.0184(9) 0.0203(9) 0.0282(10) 0.0022(7) 0.0002(8) 0.0089(8)

loop_
_atom_type_symbol
_atom_type_description
_atom_type_scat_dispersion_real
_atom_type_scat_dispersion_imag
_atom_type_scat_source
C C 0.003 0.002
;
International Tables for Crystallography
(1992, Vol. C, Tables 4.2.6.8 and 6.1.1.4)
;
H H 0.000 0.000
;
International Tables for Crystallography
(1992, Vol. C, Table 6.1.1.4)
;
N N 0.006 0.003
;
International Tables for Crystallography
(1992, Vol. C, Tables 4.2.6.8 and 6.1.1.4)
;
O O 0.011 0.006
;
International Tables for Crystallography
(1992, Vol. C, Tables 4.2.6.8 and 6.1.1.4)
;
As As 0.050 2.006
;
International Tables for Crystallography
(1992, Vol. C, Tables 4.2.6.8 and 6.1.1.4)
;
F F 0.017 0.010
;
International Tables for Crystallography
(1992, Vol. C, Tables 4.2.6.8 and 6.1.1.4)
;
Fe Fe 0.346 0.844
;
International Tables for Crystallography
(1992, Vol. C, Tables 4.2.6.8 and 6.1.1.4)
;

loop_
_geom_angle_atom_site_label_1
_geom_angle_atom_site_label_2
_geom_angle_atom_site_label_3
_geom_angle
F(1) As(1) F(2) 89.43(5)
F(1) As(1) F(3) 90.13(6)
F(1) As(1) F(4) 90.55(6)
F(1) As(1) F(5) 89.75(6)
F(1) As(1) F(6) 179.06(6)
F(2) As(1) F(3) 89.74(6)
F(2) As(1) F(4) 179.55(6)
F(2) As(1) F(5) 89.85(5)
F(2) As(1) F(6) 89.97(5)
F(3) As(1) F(4) 90.71(6)
F(3) As(1) F(5) 179.58(6)
F(3) As(1) F(6) 90.58(6)
F(4) As(1) F(5) 89.70(6)
F(4) As(1) F(6) 90.06(5)
F(5) As(1) F(6) 89.54(6)
C(1) Fe(1) C(2) 40.77(8)
C(1) Fe(1) C(3) 68.41(8)
C(1) Fe(1) C(4) 68.49(8)
C(1) Fe(1) C(5) 40.83(8)
C(1) Fe(1) C(6) 106.18(7)
C(1) Fe(1) C(7) 122.02(8)
C(1) Fe(1) C(8) 158.35(8)
C(1) Fe(1) C(9) 158.79(7)
C(1) Fe(1) C(10) 121.48(7)
C(2) Fe(1) C(3) 40.54(8)
C(2) Fe(1) C(4) 68.32(8)
C(2) Fe(1) C(5) 68.59(8)
C(2) Fe(1) C(6) 123.97(8)
C(2) Fe(1) C(7) 109.32(8)
C(2) Fe(1) C(8) 123.78(8)
C(2) Fe(1) C(9) 158.79(7)
C(2) Fe(1) C(10) 159.38(7)
C(3) Fe(1) C(4) 40.56(8)
C(3) Fe(1) C(5) 68.46(8)
C(3) Fe(1) C(6) 161.47(8)
C(3) Fe(1) C(7) 126.31(8)
C(3) Fe(1) C(8) 109.89(8)
C(3) Fe(1) C(9) 122.62(8)
C(3) Fe(1) C(10) 156.75(8)
C(4) Fe(1) C(5) 40.73(8)
C(4) Fe(1) C(6) 155.77(8)
C(4) Fe(1) C(7) 162.30(8)
C(4) Fe(1) C(8) 125.24(8)
C(4) Fe(1) C(9) 107.12(8)
C(4) Fe(1) C(10) 119.79(7)
C(5) Fe(1) C(6) 119.82(7)
C(5) Fe(1) C(7) 156.31(8)
C(5) Fe(1) C(8) 160.34(8)
C(5) Fe(1) C(9) 122.37(8)
C(5) Fe(1) C(10) 104.40(7)
C(6) Fe(1) C(7) 40.34(7)
C(6) Fe(1) C(8) 68.21(7)
C(6) Fe(1) C(9) 68.86(7)
C(6) Fe(1) C(10) 41.35(7)
C(7) Fe(1) C(8) 40.34(8)
C(7) Fe(1) C(9) 68.35(7)
C(7) Fe(1) C(10) 68.88(7)
C(8) Fe(1) C(9) 40.75(7)
C(8) Fe(1) C(10) 69.03(7)
C(9) Fe(1) C(10) 41.24(7)
C(25) O(1) C(26) 115.05(14)
C(27) O(2) C(28) 113.58(14)
C(29) O(3) C(30) 113.13(13)
C(31) O(4) C(32) 117.47(14)
C(37) O(5) C(38) 116.37(14)
C(39) O(6) C(40) 113.02(13)
C(41) O(7) C(42) 114.25(15)
C(20) O(8) C(43) 116.14(15)
C(11) N(1) C(12) 111.23(13)
Fe(1) C(1) C(2) 69.93(11)
Fe(1) C(1) C(5) 69.18(11)
C(2) C(1) C(5) 107.82(18)
Fe(1) C(2) C(1) 69.30(11)
Fe(1) C(2) C(3) 69.85(11)
C(1) C(2) C(3) 107.92(18)
Fe(1) C(3) C(2) 69.61(11)
Fe(1) C(3) C(4) 69.23(11)
C(2) C(3) C(4) 107.93(18)
Fe(1) C(4) C(3) 70.21(11)
Fe(1) C(4) C(5) 69.28(11)
C(3) C(4) C(5) 108.23(18)
Fe(1) C(5) C(1) 69.99(11)
Fe(1) C(5) C(4) 69.99(11)
C(1) C(5) C(4) 108.10(17)
Fe(1) C(6) C(7) 70.37(10)
Fe(1) C(6) C(10) 68.71(10)
C(7) C(6) C(10) 108.23(16)
Fe(1) C(7) C(6) 69.29(10)
Fe(1) C(7) C(8) 69.80(10)
C(6) C(7) C(8) 108.50(17)
Fe(1) C(8) C(7) 69.86(11)
Fe(1) C(8) C(9) 69.09(10)
C(7) C(8) C(9) 108.06(17)
Fe(1) C(9) C(8) 70.16(11)
Fe(1) C(9) C(10) 68.79(10)
C(8) C(9) C(10) 108.00(16)
Fe(1) C(10) C(6) 69.95(10)
Fe(1) C(10) C(9) 69.97(10)
Fe(1) C(10) C(11) 121.75(12)
C(6) C(10) C(9) 107.20(15)
C(6) C(10) C(11) 127.08(16)
C(9) C(10) C(11) 125.56(16)
N(1) C(11) C(10) 112.21(14)
N(1) C(12) C(13) 112.55(15)
C(12) C(13) C(14) 121.27(18)
C(12) C(13) C(18) 120.66(18)
C(14) C(13) C(18) 118.06(18)
C(13) C(14) C(15) 121.04(19)
C(14) C(15) C(16) 121.0(2)
C(15) C(16) C(17) 117.95(19)
C(15) C(16) C(19) 121.7(2)
C(17) C(16) C(19) 120.3(2)
C(16) C(17) C(18) 121.17(19)
C(13) C(18) C(17) 120.73(19)
O(8) C(20) C(21) 124.29(17)
O(8) C(20) C(25) 115.98(16)
C(21) C(20) C(25) 119.69(18)
C(20) C(21) C(22) 120.50(18)
C(21) C(22) C(23) 119.94(19)
C(22) C(23) C(24) 120.5(2)
C(23) C(24) C(25) 120.01(17)
O(1) C(25) C(20) 116.46(16)
O(1) C(25) C(24) 124.21(16)
C(20) C(25) C(24) 119.32(17)
O(1) C(26) C(27) 109.49(15)
O(2) C(27) C(26) 115.14(15)
O(2) C(28) C(29) 109.66(16)
O(3) C(29) C(28) 109.09(15)
O(3) C(30) C(31) 112.54(15)
O(4) C(31) C(30) 106.99(15)
O(4) C(32) C(33) 124.94(16)
O(4) C(32) C(37) 115.05(16)
C(33) C(32) C(37) 119.99(17)
C(32) C(33) C(34) 119.60(17)
C(33) C(34) C(35) 120.10(19)
C(34) C(35) C(36) 120.9(2)
C(35) C(36) C(37) 119.39(18)
O(5) C(37) C(32) 115.72(16)
O(5) C(37) C(36) 124.26(16)
C(32) C(37) C(36) 120.02(18)
O(5) C(38) C(39) 107.39(14)
O(6) C(39) C(38) 113.67(15)
O(6) C(40) C(41) 107.22(15)
O(7) C(41) C(40) 108.02(16)
O(7) C(42) C(43) 113.50(16)
O(8) C(43) C(42) 108.27(16)
C(11) N(1) H(1) 109.1
C(11) N(1) H(2) 109.0
C(12) N(1) H(1) 109.0
C(12) N(1) H(2) 109.0
H(1) N(1) H(2) 109.5
Fe(1) C(1) H(3) 125.8
C(2) C(1) H(3) 126.1
C(5) C(1) H(3) 126.0
Fe(1) C(2) H(4) 125.8
C(1) C(2) H(4) 126.0
C(3) C(2) H(4) 126.1
Fe(1) C(3) H(5) 125.7
C(2) C(3) H(5) 126.0
C(4) C(3) H(5) 126.1
Fe(1) C(4) H(6) 125.6
C(3) C(4) H(6) 125.9
C(5) C(4) H(6) 125.9
Fe(1) C(5) H(7) 125.8
C(1) C(5) H(7) 125.9
C(4) C(5) H(7) 126.0
Fe(1) C(6) H(8) 125.8
C(7) C(6) H(8) 126.0
C(10) C(6) H(8) 125.8
Fe(1) C(7) H(9) 125.6
C(6) C(7) H(9) 125.8
C(8) C(7) H(9) 125.6
Fe(1) C(8) H(10) 125.4
C(7) C(8) H(10) 125.9
C(9) C(8) H(10) 126.0
Fe(1) C(9) H(11) 125.9
C(8) C(9) H(11) 126.0
C(10) C(9) H(11) 126.0
N(1) C(11) H(12) 108.6
N(1) C(11) H(13) 108.8
C(10) C(11) H(12) 108.7
C(10) C(11) H(13) 109.0
H(12) C(11) H(13) 109.5
N(1) C(12) H(14) 108.6
N(1) C(12) H(15) 108.7
C(13) C(12) H(14) 108.7
C(13) C(12) H(15) 108.7
H(14) C(12) H(15) 109.5
C(13) C(14) H(16) 119.1
C(15) C(14) H(16) 119.8
C(14) C(15) H(17) 119.7
C(16) C(15) H(17) 119.3
C(16) C(17) H(18) 119.2
C(18) C(17) H(18) 119.7
C(13) C(18) H(19) 119.6
C(17) C(18) H(19) 119.7
C(16) C(19) H(20) 109.7
C(16) C(19) H(21) 109.5
C(16) C(19) H(22) 109.2
H(20) C(19) H(21) 109.5
H(20) C(19) H(22) 109.5
H(21) C(19) H(22) 109.5
C(20) C(21) H(23) 119.5
C(22) C(21) H(23) 120.0
C(21) C(22) H(24) 120.0
C(23) C(22) H(24) 120.1
C(22) C(23) H(25) 119.8
C(24) C(23) H(25) 119.7
C(23) C(24) H(26) 120.0
C(25) C(24) H(26) 120.0
O(1) C(26) H(27) 109.6
O(1) C(26) H(28) 109.2
C(27) C(26) H(27) 109.9
C(27) C(26) H(28) 109.1
H(27) C(26) H(28) 109.5
O(2) C(27) H(29) 108.1
O(2) C(27) H(30) 108.0
C(26) C(27) H(29) 108.2
C(26) C(27) H(30) 107.9
H(29) C(27) H(30) 109.5
O(2) C(28) H(31) 109.3
O(2) C(28) H(32) 109.6
C(29) C(28) H(31) 109.4
C(29) C(28) H(32) 109.4
H(31) C(28) H(32) 109.5
O(3) C(29) H(33) 109.5
O(3) C(29) H(34) 109.5
C(28) C(29) H(33) 109.8
C(28) C(29) H(34) 109.4
H(33) C(29) H(34) 109.5
O(3) C(30) H(35) 108.7
O(3) C(30) H(36) 108.7
C(31) C(30) H(35) 108.7
C(31) C(30) H(36) 108.7
H(35) C(30) H(36) 109.5
O(4) C(31) H(37) 110.0
O(4) C(31) H(38) 110.1
C(30) C(31) H(37) 110.3
C(30) C(31) H(38) 110.0
H(37) C(31) H(38) 109.5
C(32) C(33) H(39) 120.1
C(34) C(33) H(39) 120.3
C(33) C(34) H(40) 119.6
C(35) C(34) H(40) 120.2
C(34) C(35) H(41) 119.6
C(36) C(35) H(41) 119.6
C(35) C(36) H(42) 120.6
C(37) C(36) H(42) 120.0
O(5) C(38) H(43) 109.9
O(5) C(38) H(44) 110.1
C(39) C(38) H(43) 110.0
C(39) C(38) H(44) 110.1
H(43) C(38) H(44) 109.5
O(6) C(39) H(45) 108.4
O(6) C(39) H(46) 108.3
C(38) C(39) H(45) 108.2
C(38) C(39) H(46) 108.7
H(45) C(39) H(46) 109.5
O(6) C(40) H(47) 110.1
O(6) C(40) H(48) 110.2
C(41) C(40) H(47) 109.3
C(41) C(40) H(48) 110.6
H(47) C(40) H(48) 109.5
O(7) C(41) H(49) 109.5
O(7) C(41) H(50) 110.1
C(40) C(41) H(49) 109.2
C(40) C(41) H(50) 110.5
H(49) C(41) H(50) 109.5
O(7) C(42) H(51) 108.4
O(7) C(42) H(52) 108.4
C(43) C(42) H(51) 108.2
C(43) C(42) H(52) 108.7
H(51) C(42) H(52) 109.5
O(8) C(43) H(53) 109.7
O(8) C(43) H(54) 109.9
C(42) C(43) H(53) 109.6
C(42) C(43) H(54) 110.0
H(53) C(43) H(54) 109.5

loop_
_geom_bond_atom_site_label_1
_geom_bond_atom_site_label_2
_geom_bond_distance
As(1) F(1) 1.7225(12)
As(1) F(2) 1.7231(11)
As(1) F(3) 1.7191(13)
As(1) F(4) 1.7135(13)
As(1) F(5) 1.7263(13)
As(1) F(6) 1.7183(11)
Fe(1) C(1) 2.043(2)
Fe(1) C(2) 2.051(2)
Fe(1) C(3) 2.0545(19)
Fe(1) C(4) 2.042(2)
Fe(1) C(5) 2.0323(19)
Fe(1) C(6) 2.0407(17)
Fe(1) C(7) 2.0550(18)
Fe(1) C(8) 2.0542(19)
Fe(1) C(9) 2.0399(18)
Fe(1) C(10) 2.0241(18)
O(1) C(25) 1.374(2)
O(1) C(26) 1.442(2)
O(2) C(27) 1.428(2)
O(2) C(28) 1.422(2)
O(3) C(29) 1.413(2)
O(3) C(30) 1.432(2)
O(4) C(31) 1.435(2)
O(4) C(32) 1.369(2)
O(5) C(37) 1.371(2)
O(5) C(38) 1.434(2)
O(6) C(39) 1.432(2)
O(6) C(40) 1.431(2)
O(7) C(41) 1.405(2)
O(7) C(42) 1.429(2)
O(8) C(20) 1.382(2)
O(8) C(43) 1.445(2)
N(1) C(11) 1.513(2)
N(1) C(12) 1.500(2)
C(1) C(2) 1.426(2)
C(1) C(5) 1.421(3)
C(2) C(3) 1.422(3)
C(3) C(4) 1.420(2)
C(4) C(5) 1.418(3)
C(6) C(7) 1.412(2)
C(6) C(10) 1.435(2)
C(7) C(8) 1.417(2)
C(8) C(9) 1.425(2)
C(9) C(10) 1.431(2)
C(10) C(11) 1.486(2)
C(12) C(13) 1.502(2)
C(13) C(14) 1.390(3)
C(13) C(18) 1.385(2)
C(14) C(15) 1.383(3)
C(15) C(16) 1.384(3)
C(16) C(17) 1.389(3)
C(16) C(19) 1.504(3)
C(17) C(18) 1.386(2)
C(20) C(21) 1.387(2)
C(20) C(25) 1.408(2)
C(21) C(22) 1.391(3)
C(22) C(23) 1.374(2)
C(23) C(24) 1.395(2)
C(24) C(25) 1.394(2)
C(26) C(27) 1.509(2)
C(28) C(29) 1.505(2)
C(30) C(31) 1.507(2)
C(32) C(33) 1.388(2)
C(32) C(37) 1.403(2)
C(33) C(34) 1.403(3)
C(34) C(35) 1.374(3)
C(35) C(36) 1.395(3)
C(36) C(37) 1.391(2)
C(38) C(39) 1.504(2)
C(40) C(41) 1.512(2)
C(42) C(43) 1.501(3)
N(1) H(1) 0.950
N(1) H(2) 0.950
C(1) H(3) 0.950
C(2) H(4) 0.950
C(3) H(5) 0.950
C(4) H(6) 0.950
C(5) H(7) 0.950
C(6) H(8) 0.950
C(7) H(9) 0.950
C(8) H(10) 0.950
C(9) H(11) 0.950
C(11) H(12) 0.950
C(11) H(13) 0.950
C(12) H(14) 0.950
C(12) H(15) 0.950
C(14) H(16) 0.950
C(15) H(17) 0.950
C(17) H(18) 0.950
C(18) H(19) 0.950
C(19) H(20) 0.950
C(19) H(21) 0.950
C(19) H(22) 0.950
C(21) H(23) 0.950
C(22) H(24) 0.950
C(23) H(25) 0.950
C(24) H(26) 0.950
C(26) H(27) 0.950
C(26) H(28) 0.950
C(27) H(29) 0.950
C(27) H(30) 0.950
C(28) H(31) 0.950
C(28) H(32) 0.950
C(29) H(33) 0.950
C(29) H(34) 0.950
C(30) H(35) 0.950
C(30) H(36) 0.950
C(31) H(37) 0.950
C(31) H(38) 0.950
C(33) H(39) 0.950
C(34) H(40) 0.950
C(35) H(41) 0.950
C(36) H(42) 0.950
C(38) H(43) 0.950
C(38) H(44) 0.950
C(39) H(45) 0.950
C(39) H(46) 0.950
C(40) H(47) 0.950
C(40) H(48) 0.950
C(41) H(49) 0.950
C(41) H(50) 0.950
C(42) H(51) 0.950
C(42) H(52) 0.950
C(43) H(53) 0.950
C(43) H(54) 0.950

loop_
_geom_contact_atom_site_label_1
_geom_contact_atom_site_label_2
_geom_contact_distance
_geom_contact_site_symmetry_2
F(1) C(28) 3.559(2) 56702
F(1) C(42) 3.344(2) 57702
F(2) C(15) 3.446(2) 55601
F(2) C(24) 3.363(2) 56702
F(2) C(30) 3.490(2) 66702
F(3) C(26) 3.231(2) 56702
F(3) C(27) 3.477(2) 56702
F(3) C(30) 3.358(2) 66702
F(3) C(31) 3.495(2) 66702
F(4) C(8) 3.131(2) 57702
F(4) C(36) 3.420(2) 67702
F(4) C(38) 3.426(2) 67702
F(4) C(42) 3.491(2) 57702
F(5) C(21) 3.479(2) 55601
F(5) C(22) 3.349(2) 55601
F(5) C(38) 3.283(2) 67702
F(5) C(39) 3.495(2) 67702
F(5) C(43) 3.404(2) 57702
F(6) C(30) 3.348(2) 66702
F(6) C(38) 3.495(2) 67702
O(1) N(1) 3.533(2) .
O(2) C(4) 3.558(2) .
O(2) C(11) 3.259(2) .
O(3) C(11) 3.427(2) .
O(3) C(12) 3.298(2) .
O(3) C(19) 3.346(2) 66602
O(4) C(11) 3.516(2) .
O(5) C(11) 3.499(2) .
O(6) N(1) 2.8733(19) .
O(6) C(12) 3.589(2) .
O(6) C(18) 3.436(2) .
O(7) N(1) 2.932(2) .
O(7) C(6) 3.246(2) .
O(7) C(9) 3.575(2) .
O(7) C(10) 3.123(2) .
O(7) C(11) 3.577(2) .
O(8) N(1) 3.058(2) .
O(8) C(9) 3.533(2) .
N(1) O(1) 3.533(2) .
N(1) O(6) 2.8733(19) .
N(1) O(7) 2.932(2) .
N(1) O(8) 3.058(2) .
N(1) C(41) 3.523(2) .
C(2) C(7) 3.583(3) 67702
C(4) O(2) 3.558(2) .
C(4) C(31) 3.407(2) 66702
C(5) C(31) 3.507(2) 66702
C(6) O(7) 3.246(2) .
C(7) C(2) 3.583(3) 67702
C(8) F(4) 3.131(2) 57702
C(9) O(7) 3.575(2) .
C(9) O(8) 3.533(2) .
C(9) C(42) 3.557(2) .
C(10) O(7) 3.123(2) .
C(11) O(2) 3.259(2) .
C(11) O(3) 3.427(2) .
C(11) O(4) 3.516(2) .
C(11) O(5) 3.499(2) .
C(11) O(7) 3.577(2) .
C(12) O(3) 3.298(2) .
C(12) O(6) 3.589(2) .
C(14) C(20) 3.380(2) .
C(14) C(21) 3.547(2) .
C(15) F(2) 3.446(2) 55401
C(16) C(41) 3.573(2) 67602
C(18) O(6) 3.436(2) .
C(18) C(23) 3.549(2) 65501
C(19) O(3) 3.346(2) 66602
C(20) C(14) 3.380(2) .
C(20) C(39) 3.393(2) 45501
C(21) F(5) 3.479(2) 55401
C(21) C(14) 3.547(2) .
C(21) C(39) 3.551(2) 45501
C(22) F(5) 3.349(2) 55401
C(23) C(18) 3.549(2) 45501
C(23) C(23) 3.478(3) 56602
C(24) F(2) 3.363(2) 56702
C(25) C(39) 3.579(2) 45501
C(26) F(3) 3.231(2) 56702
C(27) F(3) 3.477(2) 56702
C(27) C(32) 3.525(2) 45501
C(28) F(1) 3.559(2) 56702
C(30) F(2) 3.490(2) 66702
C(30) F(3) 3.358(2) 66702
C(30) F(6) 3.348(2) 66702
C(31) F(3) 3.495(2) 66702
C(31) C(4) 3.407(2) 66702
C(31) C(5) 3.507(2) 66702
C(32) C(27) 3.525(2) 65501
C(36) F(4) 3.420(2) 67702
C(38) F(4) 3.426(2) 67702
C(38) F(5) 3.283(2) 67702
C(38) F(6) 3.495(2) 67702
C(39) F(5) 3.495(2) 67702
C(39) C(20) 3.393(2) 65501
C(39) C(21) 3.551(2) 65501
C(39) C(25) 3.579(2) 65501
C(41) N(1) 3.523(2) .
C(41) C(16) 3.573(2) 67602
C(42) F(1) 3.344(2) 57702
C(42) F(4) 3.491(2) 57702
C(42) C(9) 3.557(2) .
C(43) F(5) 3.404(2) 57702
As(1) H(24) 3.562 55601
As(1) H(28) 3.485 56702
As(1) H(36) 3.484 66702
As(1) H(43) 3.437 67702
Fe(1) H(4) 3.553 67702
F(1) H(21) 3.430 45601
F(1) H(24) 2.743 55601
F(1) H(26) 3.266 56702
F(1) H(28) 2.740 56702
F(1) H(31) 3.279 56702
F(1) H(32) 2.952 56702
F(1) H(51) 3.054 57702
F(1) H(52) 2.792 57702
F(2) H(17) 2.549 55601
F(2) H(22) 3.017 55601
F(2) H(24) 3.381 55601
F(2) H(26) 2.437 56702
F(2) H(27) 3.304 56702
F(2) H(28) 3.086 56702
F(2) H(36) 2.626 66702
F(3) H(5) 3.244 .
F(3) H(27) 3.109 56702
F(3) H(28) 2.761 56702
F(3) H(29) 2.894 56702
F(3) H(31) 2.915 56702
F(3) H(32) 3.588 56702
F(3) H(35) 3.185 66702
F(3) H(36) 2.956 66702
F(3) H(37) 2.852 66702
F(3) H(40) 3.317 45501
F(4) H(5) 3.342 .
F(4) H(10) 2.624 57702
F(4) H(42) 2.498 67702
F(4) H(43) 2.991 67702
F(4) H(44) 2.969 67702
F(4) H(51) 2.693 57702
F(5) H(17) 3.197 55601
F(5) H(23) 2.985 55601
F(5) H(24) 2.722 55601
F(5) H(43) 2.869 67702
F(5) H(44) 3.126 67702
F(5) H(46) 2.900 67702
F(5) H(47) 3.154 67702
F(5) H(48) 3.314 67702
F(5) H(51) 3.351 57702
F(5) H(52) 3.428 57702
F(5) H(54) 2.583 57702
F(6) H(5) 3.427 .
F(6) H(22) 2.820 55601
F(6) H(35) 2.797 66702
F(6) H(36) 3.020 66702
F(6) H(42) 3.256 67702
F(6) H(43) 2.598 67702
F(6) H(47) 2.993 67702
O(1) H(1) 2.936 .
O(1) H(11) 2.882 .
O(1) H(12) 3.178 .
O(1) H(15) 3.052 .
O(1) H(16) 3.409 .
O(1) H(44) 3.208 45501
O(2) H(6) 2.981 .
O(2) H(7) 3.209 .
O(2) H(11) 3.483 .
O(2) H(12) 2.310 .
O(2) H(15) 3.322 .
O(2) H(39) 3.284 66702
O(3) H(7) 3.358 .
O(3) H(12) 2.909 .
O(3) H(13) 3.167 .
O(3) H(14) 2.744 .
O(3) H(15) 3.040 .
O(3) H(20) 2.653 66602
O(3) H(21) 3.551 66602
O(3) H(22) 3.377 66602
O(4) H(7) 3.144 .
O(4) H(13) 2.623 .
O(4) H(14) 3.481 .
O(4) H(27) 2.758 65501
O(4) H(29) 3.572 65501
O(5) H(2) 3.273 .
O(5) H(8) 3.024 .
O(5) H(13) 2.696 .
O(5) H(27) 3.160 65501
O(6) H(1) 3.331 .
O(6) H(2) 1.925 .
O(6) H(13) 3.572 .
O(6) H(19) 3.192 .
O(7) H(1) 2.580 .
O(7) H(2) 2.524 .
O(7) H(8) 3.494 .
O(7) H(21) 3.244 67602
O(8) H(1) 2.108 .
O(8) H(2) 3.471 .
O(8) H(11) 3.226 .
O(8) H(16) 3.135 .
O(8) H(44) 2.974 45501
O(8) H(46) 3.534 45501
N(1) H(49) 3.330 .
C(1) H(4) 3.257 67702
C(1) H(9) 2.949 67702
C(1) H(33) 3.302 66702
C(1) H(34) 3.285 66702
C(1) H(35) 3.278 66702
C(2) H(4) 3.350 67702
C(2) H(8) 3.406 67702
C(2) H(9) 2.966 67702
C(2) H(35) 3.256 66702
C(3) H(35) 3.270 66702
C(3) H(37) 3.561 66702
C(3) H(41) 3.408 45501
C(3) H(41) 3.485 67702
C(3) H(42) 3.597 67702
C(4) H(30) 3.376 .
C(4) H(35) 3.305 66702
C(4) H(37) 2.897 66702
C(4) H(38) 3.207 66702
C(5) H(34) 3.405 66702
C(5) H(35) 3.313 66702
C(5) H(37) 3.367 66702
C(5) H(38) 3.434 .
C(5) H(38) 2.983 66702
C(6) H(4) 2.970 67702
C(6) H(51) 3.528 .
C(7) H(3) 3.379 67702
C(7) H(4) 2.992 67702
C(7) H(33) 3.356 56501
C(7) H(51) 3.364 .
C(8) H(41) 3.420 45501
C(8) H(41) 3.458 67702
C(8) H(42) 3.547 45501
C(8) H(51) 2.938 .
C(9) H(30) 3.250 .
C(9) H(51) 2.841 .
C(10) H(51) 3.246 .
C(12) H(20) 2.873 66602
C(13) H(20) 3.279 66602
C(15) H(48) 3.340 67602
C(15) H(50) 3.400 67602
C(16) H(47) 3.477 67602
C(16) H(48) 3.592 67602
C(16) H(50) 2.789 67602
C(17) H(24) 3.592 65501
C(17) H(25) 3.167 65501
C(17) H(50) 2.838 67602
C(17) H(52) 3.442 67602
C(18) H(25) 3.241 65501
C(18) H(45) 3.236 .
C(18) H(50) 3.467 67602
C(19) H(14) 3.440 66602
C(19) H(15) 3.425 66602
C(19) H(32) 3.375 66602
C(19) H(33) 3.543 66602
C(19) H(36) 3.311 66602
C(19) H(47) 3.201 67602
C(19) H(50) 3.130 67602
C(19) H(52) 3.447 67602
C(20) H(1) 2.946 .
C(20) H(16) 2.593 .
C(20) H(44) 3.126 45501
C(20) H(45) 2.979 45501
C(20) H(46) 3.129 45501
C(21) H(16) 2.864 .
C(21) H(17) 3.513 .
C(21) H(45) 3.132 45501
C(21) H(46) 3.096 45501
C(21) H(54) 3.361 57602
C(22) H(16) 3.253 .
C(22) H(17) 3.529 .
C(22) H(18) 3.105 45501
C(22) H(19) 3.493 45501
C(22) H(45) 3.234 45501
C(22) H(54) 3.543 57602
C(23) H(16) 3.389 .
C(23) H(18) 3.012 45501
C(23) H(19) 2.863 45501
C(23) H(25) 3.023 56602
C(23) H(45) 3.173 45501
C(24) H(16) 3.173 .
C(24) H(19) 3.243 45501
C(24) H(25) 3.463 56602
C(24) H(45) 3.011 45501
C(25) H(1) 3.296 .
C(25) H(15) 3.470 .
C(25) H(16) 2.766 .
C(25) H(44) 3.254 45501
C(25) H(45) 2.918 45501
C(26) H(11) 3.579 .
C(27) H(6) 3.148 .
C(27) H(11) 3.199 .
C(27) H(12) 3.172 .
C(27) H(37) 3.549 45501
C(28) H(12) 3.215 .
C(28) H(15) 3.360 .
C(28) H(20) 3.564 66602
C(28) H(39) 3.337 66702
C(28) H(40) 3.237 66702
C(29) H(3) 3.600 66702
C(29) H(7) 3.538 .
C(29) H(9) 3.458 54501
C(29) H(12) 3.492 .
C(29) H(20) 3.351 66602
C(29) H(39) 3.262 66702
C(30) H(14) 3.361 .
C(30) H(20) 3.162 66602
C(30) H(22) 3.352 66602
C(31) H(6) 3.412 66702
C(31) H(7) 3.224 .
C(31) H(7) 3.580 66702
C(31) H(13) 3.584 .
C(31) H(27) 3.351 65501
C(31) H(29) 3.578 65501
C(32) H(3) 3.135 .
C(32) H(7) 3.440 .
C(32) H(13) 3.199 .
C(32) H(27) 3.003 65501
C(32) H(29) 3.353 65501
C(32) H(30) 3.090 65501
C(33) H(3) 3.022 .
C(33) H(29) 3.264 65501
C(33) H(30) 3.103 65501
C(33) H(31) 3.425 66702
C(33) H(34) 3.098 66702
C(34) H(3) 3.187 .
C(34) H(5) 3.544 65501
C(34) H(6) 3.324 65501
C(34) H(10) 3.531 67702
C(34) H(30) 3.276 65501
C(34) H(31) 3.119 66702
C(34) H(34) 3.580 66702
C(35) H(3) 3.434 .
C(35) H(5) 3.346 65501
C(35) H(5) 3.306 67702
C(35) H(6) 3.599 65501
C(35) H(10) 3.312 65501
C(35) H(10) 3.324 67702
C(35) H(11) 3.393 65501
C(35) H(30) 3.432 65501
C(35) H(41) 3.565 77702
C(36) H(3) 3.547 .
C(36) H(4) 3.455 67702
C(36) H(5) 3.363 67702
C(36) H(8) 3.535 .
C(36) H(10) 3.394 65501
C(36) H(11) 3.131 65501
C(36) H(30) 3.423 65501
C(37) H(3) 3.421 .
C(37) H(8) 3.237 .
C(37) H(13) 3.223 .
C(37) H(27) 3.215 65501
C(37) H(30) 3.232 65501
C(38) H(2) 3.582 .
C(38) H(8) 3.350 .
C(39) H(2) 3.003 .
C(39) H(19) 3.254 .
C(39) H(54) 3.539 65501
C(40) H(2) 2.872 .
C(40) H(22) 3.301 67602
C(40) H(49) 3.208 67602
C(41) H(1) 3.307 .
C(41) H(2) 2.866 .
C(41) H(21) 3.363 67602
C(41) H(22) 3.567 67602
C(41) H(48) 3.433 67602
C(41) H(49) 3.006 67602
C(42) H(1) 3.120 .
C(42) H(21) 3.262 67602
C(43) H(1) 3.013 .
C(43) H(23) 3.451 57602
C(43) H(44) 3.455 45501
C(43) H(46) 3.544 45501
H(1) O(1) 2.936 .
H(1) O(6) 3.331 .
H(1) O(7) 2.580 .
H(1) O(8) 2.108 .
H(1) C(20) 2.946 .
H(1) C(25) 3.296 .
H(1) C(41) 3.307 .
H(1) C(42) 3.120 .
H(1) C(43) 3.013 .
H(1) H(49) 3.064 .
H(1) H(51) 3.259 .
H(1) H(53) 3.238 .
H(2) O(5) 3.273 .
H(2) O(6) 1.925 .
H(2) O(7) 2.524 .
H(2) O(8) 3.471 .
H(2) C(38) 3.582 .
H(2) C(39) 3.003 .
H(2) C(40) 2.872 .
H(2) C(41) 2.866 .
H(2) H(45) 3.119 .
H(2) H(47) 3.270 .
H(2) H(49) 2.753 .
H(3) C(7) 3.379 67702
H(3) C(29) 3.600 66702
H(3) C(32) 3.135 .
H(3) C(33) 3.022 .
H(3) C(34) 3.187 .
H(3) C(35) 3.434 .
H(3) C(36) 3.547 .
H(3) C(37) 3.421 .
H(3) H(4) 2.851 67702
H(3) H(9) 2.555 67702
H(3) H(33) 3.165 66702
H(3) H(34) 3.133 66702
H(3) H(39) 3.393 .
H(4) Fe(1) 3.553 67702
H(4) C(1) 3.257 67702
H(4) C(2) 3.350 67702
H(4) C(6) 2.970 67702
H(4) C(7) 2.992 67702
H(4) C(36) 3.455 67702
H(4) H(3) 2.851 67702
H(4) H(4) 3.031 67702
H(4) H(8) 2.554 67702
H(4) H(9) 2.591 67702
H(4) H(42) 3.373 67702
H(5) F(3) 3.244 .
H(5) F(4) 3.342 .
H(5) F(6) 3.427 .
H(5) C(34) 3.544 45501
H(5) C(35) 3.346 45501
H(5) C(35) 3.306 67702
H(5) C(36) 3.363 67702
H(5) H(10) 3.512 57702
H(5) H(40) 3.146 45501
H(5) H(41) 2.747 45501
H(5) H(41) 2.797 67702
H(5) H(42) 2.919 67702
H(6) O(2) 2.981 .
H(6) C(27) 3.148 .
H(6) C(31) 3.412 66702
H(6) C(34) 3.324 45501
H(6) C(35) 3.599 45501
H(6) H(29) 3.343 .
H(6) H(30) 2.620 .
H(6) H(37) 2.743 66702
H(6) H(38) 3.269 66702
H(6) H(39) 3.230 66702
H(6) H(40) 3.180 45501
H(7) O(2) 3.209 .
H(7) O(3) 3.358 .
H(7) O(4) 3.144 .
H(7) C(29) 3.538 .
H(7) C(31) 3.224 .
H(7) C(31) 3.580 66702
H(7) C(32) 3.440 .
H(7) H(34) 2.992 .
H(7) H(34) 3.347 66702
H(7) H(37) 3.567 66702
H(7) H(38) 2.585 .
H(7) H(38) 2.856 66702
H(8) O(5) 3.024 .
H(8) O(7) 3.494 .
H(8) C(2) 3.406 67702
H(8) C(36) 3.535 .
H(8) C(37) 3.237 .
H(8) C(38) 3.350 .
H(8) H(4) 2.554 67702
H(8) H(42) 3.510 .
H(8) H(43) 2.806 .
H(8) H(47) 3.374 .
H(9) C(1) 2.949 67702
H(9) C(2) 2.966 67702
H(9) C(29) 3.458 56501
H(9) H(3) 2.555 67702
H(9) H(4) 2.591 67702
H(9) H(33) 2.584 56501
H(9) H(40) 3.536 67702
H(10) F(4) 2.624 57702
H(10) C(34) 3.531 67702
H(10) C(35) 3.312 45501
H(10) C(35) 3.324 67702
H(10) C(36) 3.394 45501
H(10) H(5) 3.512 57702
H(10) H(40) 3.151 67702
H(10) H(41) 2.787 45501
H(10) H(41) 2.737 67702
H(10) H(42) 2.962 45501
H(10) H(51) 3.276 .
H(11) O(1) 2.882 .
H(11) O(2) 3.483 .
H(11) O(8) 3.226 .
H(11) C(26) 3.579 .
H(11) C(27) 3.199 .
H(11) C(35) 3.393 45501
H(11) C(36) 3.131 45501
H(11) H(30) 2.473 .
H(11) H(41) 3.527 45501
H(11) H(42) 3.099 45501
H(11) H(44) 3.172 45501
H(11) H(51) 3.104 .
H(12) O(1) 3.178 .
H(12) O(2) 2.310 .
H(12) O(3) 2.909 .
H(12) C(27) 3.172 .
H(12) C(28) 3.215 .
H(12) C(29) 3.492 .
H(12) H(30) 3.137 .
H(12) H(32) 3.312 .
H(13) O(3) 3.167 .
H(13) O(4) 2.623 .
H(13) O(5) 2.696 .
H(13) O(6) 3.572 .
H(13) C(31) 3.584 .
H(13) C(32) 3.199 .
H(13) C(37) 3.223 .
H(14) O(3) 2.744 .
H(14) O(4) 3.481 .
H(14) C(19) 3.440 66602
H(14) C(30) 3.361 .
H(14) H(20) 2.523 66602
H(14) H(36) 3.015 .
H(15) O(1) 3.052 .
H(15) O(2) 3.322 .
H(15) O(3) 3.040 .
H(15) C(19) 3.425 66602
H(15) C(25) 3.470 .
H(15) C(28) 3.360 .
H(15) H(20) 2.572 66602
H(15) H(28) 3.451 .
H(15) H(32) 2.763 .
H(16) O(1) 3.409 .
H(16) O(8) 3.135 .
H(16) C(20) 2.593 .
H(16) C(21) 2.864 .
H(16) C(22) 3.253 .
H(16) C(23) 3.389 .
H(16) C(24) 3.173 .
H(16) C(25) 2.766 .
H(16) H(23) 3.335 .
H(16) H(25) 3.347 56602
H(17) F(2) 2.549 55401
H(17) F(5) 3.197 55401
H(17) C(21) 3.513 .
H(17) C(22) 3.529 .
H(17) H(23) 3.567 .
H(17) H(24) 3.590 .
H(17) H(25) 3.355 56602
H(17) H(47) 3.435 67602
H(17) H(48) 3.312 67602
H(18) C(22) 3.105 65501
H(18) C(23) 3.012 65501
H(18) H(24) 2.743 65501
H(18) H(25) 2.552 65501
H(18) H(50) 3.009 67602
H(18) H(52) 2.945 67602
H(19) O(6) 3.192 .
H(19) C(22) 3.493 65501
H(19) C(23) 2.863 65501
H(19) C(24) 3.243 65501
H(19) C(39) 3.254 .
H(19) H(25) 2.711 65501
H(19) H(26) 3.352 65501
H(19) H(45) 2.524 .
H(20) O(3) 2.653 66602
H(20) C(12) 2.873 66602
H(20) C(13) 3.279 66602
H(20) C(28) 3.564 66602
H(20) C(29) 3.351 66602
H(20) C(30) 3.162 66602
H(20) H(14) 2.523 66602
H(20) H(15) 2.572 66602
H(20) H(32) 2.907 66602
H(20) H(33) 3.297 66602
H(20) H(35) 3.439 66602
H(20) H(36) 2.811 66602
H(21) F(1) 3.430 65401
H(21) O(3) 3.551 66602
H(21) O(7) 3.244 67602
H(21) C(41) 3.363 67602
H(21) C(42) 3.262 67602
H(21) H(32) 2.971 66602
H(21) H(33) 3.307 66602
H(21) H(47) 3.252 67602
H(21) H(50) 2.837 67602
H(21) H(51) 3.508 67602
H(21) H(52) 2.615 67602
H(22) F(2) 3.017 55401
H(22) F(6) 2.820 55401
H(22) O(3) 3.377 66602
H(22) C(30) 3.352 66602
H(22) C(40) 3.301 67602
H(22) C(41) 3.567 67602
H(22) H(33) 3.442 66602
H(22) H(35) 3.258 66602
H(22) H(36) 2.930 66602
H(22) H(47) 2.574 67602
H(22) H(48) 3.502 67602
H(22) H(50) 3.211 67602
H(23) F(5) 2.985 55401
H(23) C(43) 3.451 57602
H(23) H(16) 3.335 .
H(23) H(17) 3.567 .
H(23) H(23) 3.201 57602
H(23) H(46) 3.250 45501
H(23) H(46) 3.238 67602
H(23) H(48) 3.283 67602
H(23) H(53) 3.379 57602
H(23) H(54) 2.696 57602
H(24) As(1) 3.562 55401
H(24) F(1) 2.743 55401
H(24) F(2) 3.381 55401
H(24) F(5) 2.722 55401
H(24) C(17) 3.592 45501
H(24) H(17) 3.590 .
H(24) H(18) 2.743 45501
H(24) H(52) 2.887 57602
H(24) H(54) 3.065 57602
H(25) C(17) 3.167 45501
H(25) C(18) 3.241 45501
H(25) C(23) 3.023 56602
H(25) C(24) 3.463 56602
H(25) H(16) 3.347 56602
H(25) H(17) 3.355 56602
H(25) H(18) 2.552 45501
H(25) H(19) 2.711 45501
H(25) H(25) 2.825 56602
H(25) H(26) 3.577 56602
H(26) F(1) 3.266 56702
H(26) F(2) 2.437 56702
H(26) H(19) 3.352 45501
H(26) H(25) 3.577 56602
H(26) H(45) 3.510 45501
H(27) F(2) 3.304 56702
H(27) F(3) 3.109 56702
H(27) O(4) 2.758 45501
H(27) O(5) 3.160 45501
H(27) C(31) 3.351 45501
H(27) C(32) 3.003 45501
H(27) C(37) 3.215 45501
H(27) H(36) 3.205 45501
H(27) H(37) 3.092 45501
H(28) As(1) 3.485 56702
H(28) F(1) 2.740 56702
H(28) F(2) 3.086 56702
H(28) F(3) 2.761 56702
H(28) H(15) 3.451 .
H(29) F(3) 2.894 56702
H(29) O(4) 3.572 45501
H(29) C(31) 3.578 45501
H(29) C(32) 3.353 45501
H(29) C(33) 3.264 45501
H(29) H(6) 3.343 .
H(29) H(37) 2.819 45501
H(29) H(39) 3.284 45501
H(29) H(39) 3.381 66702
H(29) H(40) 3.271 66702
H(30) C(4) 3.376 .
H(30) C(9) 3.250 .
H(30) C(32) 3.090 45501
H(30) C(33) 3.103 45501
H(30) C(34) 3.276 45501
H(30) C(35) 3.432 45501
H(30) C(36) 3.423 45501
H(30) C(37) 3.232 45501
H(30) H(6) 2.620 .
H(30) H(11) 2.473 .
H(30) H(12) 3.137 .
H(30) H(39) 3.533 45501
H(31) F(1) 3.279 56702
H(31) F(3) 2.915 56702
H(31) C(33) 3.425 66702
H(31) C(34) 3.119 66702
H(31) H(39) 3.013 66702
H(31) H(40) 2.381 66702
H(32) F(1) 2.952 56702
H(32) F(3) 3.588 56702
H(32) C(19) 3.375 66602
H(32) H(12) 3.312 .
H(32) H(15) 2.763 .
H(32) H(20) 2.907 66602
H(32) H(21) 2.971 66602
H(33) C(1) 3.302 66702
H(33) C(7) 3.356 54501
H(33) C(19) 3.543 66602
H(33) H(3) 3.165 66702
H(33) H(9) 2.584 54501
H(33) H(20) 3.297 66602
H(33) H(21) 3.307 66602
H(33) H(22) 3.442 66602
H(33) H(40) 3.554 66702
H(34) C(1) 3.285 66702
H(34) C(5) 3.405 66702
H(34) C(33) 3.098 66702
H(34) C(34) 3.580 66702
H(34) H(3) 3.133 66702
H(34) H(7) 2.992 .
H(34) H(7) 3.347 66702
H(34) H(38) 3.249 66702
H(34) H(39) 2.535 66702
H(34) H(40) 3.432 66702
H(35) F(3) 3.185 66702
H(35) F(6) 2.797 66702
H(35) C(1) 3.278 66702
H(35) C(2) 3.256 66702
H(35) C(3) 3.270 66702
H(35) C(4) 3.305 66702
H(35) C(5) 3.313 66702
H(35) H(20) 3.439 66602
H(35) H(22) 3.258 66602
H(36) As(1) 3.484 66702
H(36) F(2) 2.626 66702
H(36) F(3) 2.956 66702
H(36) F(6) 3.020 66702
H(36) C(19) 3.311 66602
H(36) H(14) 3.015 .
H(36) H(20) 2.811 66602
H(36) H(22) 2.930 66602
H(36) H(27) 3.205 65501
H(37) F(3) 2.852 66702
H(37) C(3) 3.561 66702
H(37) C(4) 2.897 66702
H(37) C(5) 3.367 66702
H(37) C(27) 3.549 65501
H(37) H(6) 2.743 66702
H(37) H(7) 3.567 66702
H(37) H(27) 3.092 65501
H(37) H(29) 2.819 65501
H(38) C(4) 3.207 66702
H(38) C(5) 3.434 .
H(38) C(5) 2.983 66702
H(38) H(6) 3.269 66702
H(38) H(7) 2.585 .
H(38) H(7) 2.856 66702
H(38) H(34) 3.249 66702
H(38) H(38) 3.478 66702
H(39) O(2) 3.284 66702
H(39) C(28) 3.337 66702
H(39) C(29) 3.262 66702
H(39) H(3) 3.393 .
H(39) H(6) 3.230 66702
H(39) H(29) 3.284 65501
H(39) H(29) 3.381 66702
H(39) H(30) 3.533 65501
H(39) H(31) 3.013 66702
H(39) H(34) 2.535 66702
H(40) F(3) 3.317 65501
H(40) C(28) 3.237 66702
H(40) H(5) 3.146 65501
H(40) H(6) 3.180 65501
H(40) H(9) 3.536 67702
H(40) H(10) 3.151 67702
H(40) H(29) 3.271 66702
H(40) H(31) 2.381 66702
H(40) H(33) 3.554 66702
H(40) H(34) 3.432 66702
H(41) C(3) 3.408 65501
H(41) C(3) 3.485 67702
H(41) C(8) 3.420 65501
H(41) C(8) 3.458 67702
H(41) C(35) 3.565 77702
H(41) H(5) 2.747 65501
H(41) H(5) 2.797 67702
H(41) H(10) 2.787 65501
H(41) H(10) 2.737 67702
H(41) H(11) 3.527 65501
H(41) H(41) 2.619 77702
H(42) F(4) 2.498 67702
H(42) F(6) 3.256 67702
H(42) C(3) 3.597 67702
H(42) C(8) 3.547 65501
H(42) H(4) 3.373 67702
H(42) H(5) 2.919 67702
H(42) H(8) 3.510 .
H(42) H(10) 2.962 65501
H(42) H(11) 3.099 65501
H(43) As(1) 3.437 67702
H(43) F(4) 2.991 67702
H(43) F(5) 2.869 67702
H(43) F(6) 2.598 67702
H(43) H(8) 2.806 .
H(44) F(4) 2.969 67702
H(44) F(5) 3.126 67702
H(44) O(1) 3.208 65501
H(44) O(8) 2.974 65501
H(44) C(20) 3.126 65501
H(44) C(25) 3.254 65501
H(44) C(43) 3.455 65501
H(44) H(11) 3.172 65501
H(44) H(51) 3.520 65501
H(44) H(54) 3.053 65501
H(45) C(18) 3.236 .
H(45) C(20) 2.979 65501
H(45) C(21) 3.132 65501
H(45) C(22) 3.234 65501
H(45) C(23) 3.173 65501
H(45) C(24) 3.011 65501
H(45) C(25) 2.918 65501
H(45) H(2) 3.119 .
H(45) H(19) 2.524 .
H(45) H(26) 3.510 65501
H(46) F(5) 2.900 67702
H(46) O(8) 3.534 65501
H(46) C(20) 3.129 65501
H(46) C(21) 3.096 65501
H(46) C(43) 3.544 65501
H(46) H(23) 3.250 65501
H(46) H(23) 3.238 67602
H(46) H(53) 3.251 67602
H(46) H(54) 2.795 65501
H(47) F(5) 3.154 67702
H(47) F(6) 2.993 67702
H(47) C(16) 3.477 67602
H(47) C(19) 3.201 67602
H(47) H(2) 3.270 .
H(47) H(8) 3.374 .
H(47) H(17) 3.435 67602
H(47) H(21) 3.252 67602
H(47) H(22) 2.574 67602
H(48) F(5) 3.314 67702
H(48) C(15) 3.340 67602
H(48) C(16) 3.592 67602
H(48) C(41) 3.433 67602
H(48) H(17) 3.312 67602
H(48) H(22) 3.502 67602
H(48) H(23) 3.283 67602
H(48) H(49) 2.648 67602
H(48) H(50) 3.397 67602
H(48) H(53) 2.808 67602
H(49) N(1) 3.330 .
H(49) C(40) 3.208 67602
H(49) C(41) 3.006 67602
H(49) H(1) 3.064 .
H(49) H(2) 2.753 .
H(49) H(48) 2.648 67602
H(49) H(49) 2.589 67602
H(49) H(50) 2.897 67602
H(50) C(15) 3.400 67602
H(50) C(16) 2.789 67602
H(50) C(17) 2.838 67602
H(50) C(18) 3.467 67602
H(50) C(19) 3.130 67602
H(50) H(18) 3.009 67602
H(50) H(21) 2.837 67602
H(50) H(22) 3.211 67602
H(50) H(48) 3.397 67602
H(50) H(49) 2.897 67602
H(51) F(1) 3.054 57702
H(51) F(4) 2.693 57702
H(51) F(5) 3.351 57702
H(51) C(6) 3.528 .
H(51) C(7) 3.364 .
H(51) C(8) 2.938 .
H(51) C(9) 2.841 .
H(51) C(10) 3.246 .
H(51) H(1) 3.259 .
H(51) H(10) 3.276 .
H(51) H(11) 3.104 .
H(51) H(21) 3.508 67602
H(51) H(44) 3.520 45501
H(52) F(1) 2.792 57702
H(52) F(5) 3.428 57702
H(52) C(17) 3.442 67602
H(52) C(19) 3.447 67602
H(52) H(18) 2.945 67602
H(52) H(21) 2.615 67602
H(52) H(24) 2.887 57602
H(53) H(1) 3.238 .
H(53) H(23) 3.379 57602
H(53) H(46) 3.251 67602
H(53) H(48) 2.808 67602
H(54) F(5) 2.583 57702
H(54) C(21) 3.361 57602
H(54) C(22) 3.543 57602
H(54) C(39) 3.539 45501
H(54) H(23) 2.696 57602
H(54) H(24) 3.065 57602
H(54) H(44) 3.053 45501
H(54) H(46) 2.795 45501
